data_4516845
loop_
_publ_author_name
'Sasi, Divya'
'Ramkumar, Venkatachalam'
'Murthy, Narasimha N.'

_publ_section_title
;
 Bite-Angle-Regulated Coordination Geometries: Tetrahedral and Trigonal
 Bipyramidal in Ni(II) with Biphenyl-Appended (2-Pyridyl)alkylamine
 <i>N</i>,<i>N</i>'-Bidentate Ligands.
;
_journal_issue 6
_journal_name_full 'ACS omega'
_journal_page_first 2474
_journal_page_last 2481
_journal_paper_doi 10.1021/acsomega.7b00119
_journal_volume 2
_journal_year 2017
_chemical_formula_moiety 'C41 H38 Cl4 N4 Ni O4'
_chemical_formula_sum 'C41 H38 Cl4 N4 Ni O4'
_chemical_formula_weight 851.26
_space_group_IT_number 14
_space_group_name_Hall '-P 2ybc'
_space_group_name_H-M_alt 'P 1 21/c 1'
_symmetry_cell_setting monoclinic
_atom_sites_solution_hydrogens geom
_atom_sites_solution_primary direct
_atom_sites_solution_secondary difmap
_audit_creation_method SHELXL-97
_cell_angle_alpha 90.00
_cell_angle_beta 101.592(2)
_cell_angle_gamma 90.00
_cell_formula_units_Z 4
_cell_length_a 14.9404(9)
_cell_length_b 14.3046(9)
_cell_length_c 18.9865(8)
_cell_measurement_reflns_used 5498
_cell_measurement_temperature 173(2)
_cell_measurement_theta_max 28.13
_cell_measurement_theta_min 2.40
_cell_volume 3975.0(4)
_computing_cell_refinement 'APEX II, Bruker, 2004'
_computing_data_collection 'APEX II, Bruker, 2004'
_computing_data_reduction 'SAINT, Bruker, 2004'
_computing_molecular_graphics 'ORTEP-3 (Farrugia, 2013)'
_computing_publication_material 'SHELXS-2013 (Sheldrick, 2008)'
_computing_structure_refinement 'SHELXS-2013 (Sheldrick, 2008)'
_computing_structure_solution 'SHELXS-2013 (Sheldrick, 2008)'
_diffrn_ambient_temperature 173(2)
_diffrn_measured_fraction_theta_full 0.952
_diffrn_measured_fraction_theta_max 0.887
_diffrn_measurement_device_type 'Bruker ApexII ccd area detector'
_diffrn_measurement_method 'phi and omega scans'
_diffrn_radiation_monochromator graphite
_diffrn_radiation_source 'fine-focus sealed tube'
_diffrn_radiation_type MoK\a
_diffrn_radiation_wavelength 0.71073
_diffrn_reflns_av_R_equivalents 0.0295
_diffrn_reflns_av_sigmaI/netI 0.0392
_diffrn_reflns_limit_h_max 15
_diffrn_reflns_limit_h_min -20
_diffrn_reflns_limit_k_max 19
_diffrn_reflns_limit_k_min -19
_diffrn_reflns_limit_l_max 25
_diffrn_reflns_limit_l_min -19
_diffrn_reflns_number 31442
_diffrn_reflns_theta_full 25.00
_diffrn_reflns_theta_max 29.51
_diffrn_reflns_theta_min 1.80
_exptl_absorpt_coefficient_mu 0.804
_exptl_absorpt_correction_T_max 0.9240
_exptl_absorpt_correction_T_min 0.7137
_exptl_absorpt_correction_type multi-scan
_exptl_absorpt_process_details SADABS(Bruker,2004)
_exptl_crystal_colour Green
_exptl_crystal_density_diffrn 1.422
_exptl_crystal_density_method 'not measured'
_exptl_crystal_description Diamond
_exptl_crystal_F_000 1760
_exptl_crystal_size_max 0.45
_exptl_crystal_size_mid 0.35
_exptl_crystal_size_min 0.10
_refine_diff_density_max 1.409
_refine_diff_density_min -1.279
_refine_diff_density_rms 0.085
_refine_ls_extinction_method none
_refine_ls_goodness_of_fit_ref 1.055
_refine_ls_hydrogen_treatment mixed
_refine_ls_matrix_type full
_refine_ls_number_parameters 495
_refine_ls_number_reflns 9841
_refine_ls_number_restraints 5
_refine_ls_restrained_S_all 1.059
_refine_ls_R_factor_all 0.0831
_refine_ls_R_factor_gt 0.0563
_refine_ls_shift/su_max 0.001
_refine_ls_shift/su_mean 0.000
_refine_ls_structure_factor_coef Fsqd
_refine_ls_weighting_details 'calc w=1/[\s^2^(Fo^2^)+(0.0660P)^2^+6.9464P] where P=(Fo^2^+2Fc^2^)/3'
_refine_ls_weighting_scheme calc
_refine_ls_wR_factor_gt 0.1421
_refine_ls_wR_factor_ref 0.1579
_reflns_number_gt 7172
_reflns_number_total 9841
_reflns_threshold_expression >2sigma(I)
_cod_data_source_file ao7b00119_si_002.cif
_cod_data_source_block C41H38Cl4N4NiO4
_cod_original_sg_symbol_H-M 'P 21/c'
_cod_database_code 4516845

loop_
_symmetry_equiv_pos_as_xyz
'x, y, z'
'-x, y+1/2, -z+1/2'
'-x, -y, -z'
'x, -y-1/2, z-1/2'

loop_
_atom_site_label
_atom_site_type_symbol
_atom_site_fract_x
_atom_site_fract_y
_atom_site_fract_z
_atom_site_U_iso_or_equiv
_atom_site_adp_type
_atom_site_occupancy
_atom_site_symmetry_multiplicity
_atom_site_calc_flag
_atom_site_refinement_flags
_atom_site_disorder_assembly
_atom_site_disorder_group
C1 C 0.8082(2) 0.1798(2) 0.33275(15) 0.0238(6) Uani 1 1 d . . .
H1A H 0.8367 0.1407 0.3743 0.029 Uiso 1 1 calc R . .
H1B H 0.8511 0.2312 0.3285 0.029 Uiso 1 1 calc R . .
C2 C 0.7214(2) 0.2210(2) 0.34764(16) 0.0256(6) Uani 1 1 d . . .
C3 C 0.7039(2) 0.3164(2) 0.33946(17) 0.0303(7) Uani 1 1 d . . .
H3 H 0.7456 0.3555 0.3215 0.036 Uiso 1 1 calc R . .
C4 C 0.6262(2) 0.3549(3) 0.35729(19) 0.0394(8) Uani 1 1 d . . .
H4 H 0.6143 0.4199 0.3509 0.047 Uiso 1 1 calc R . .
C5 C 0.5663(2) 0.2985(3) 0.3843(2) 0.0453(9) Uani 1 1 d . . .
H5 H 0.5127 0.3248 0.3960 0.054 Uiso 1 1 calc R . .
C6 C 0.5836(2) 0.2040(3) 0.3946(2) 0.0407(8) Uani 1 1 d . . .
H6 H 0.5427 0.1663 0.4146 0.049 Uiso 1 1 calc R . .
C7 C 0.6608(2) 0.1635(2) 0.37593(16) 0.0296(7) Uani 1 1 d . . .
C8 C 0.6790(2) 0.0617(2) 0.38425(18) 0.0320(7) Uani 1 1 d . . .
C9 C 0.6707(3) 0.0145(3) 0.4470(2) 0.0429(9) Uani 1 1 d . . .
H9 H 0.6534 0.0480 0.4853 0.051 Uiso 1 1 calc R . .
C10 C 0.6873(3) -0.0804(3) 0.4538(2) 0.0492(10) Uani 1 1 d . . .
H10 H 0.6823 -0.1116 0.4970 0.059 Uiso 1 1 calc R . .
C11 C 0.7111(3) -0.1301(3) 0.3979(2) 0.0470(9) Uani 1 1 d . . .
H11 H 0.7221 -0.1954 0.4026 0.056 Uiso 1 1 calc R . .
C12 C 0.7190(2) -0.0844(2) 0.3350(2) 0.0372(8) Uani 1 1 d . . .
H12 H 0.7349 -0.1189 0.2965 0.045 Uiso 1 1 calc R . .
C13 C 0.7039(2) 0.0115(2) 0.32757(18) 0.0301(7) Uani 1 1 d . . .
C14 C 0.7109(2) 0.0618(2) 0.25899(16) 0.0274(6) Uani 1 1 d . . .
H14A H 0.7102 0.0150 0.2205 0.033 Uiso 1 1 calc R . .
H14B H 0.6565 0.1022 0.2445 0.033 Uiso 1 1 calc R . .
C15 C 0.8768(2) 0.0594(2) 0.27113(16) 0.0247(6) Uani 1 1 d . . .
H15A H 0.8669 0.0139 0.2310 0.030 Uiso 1 1 calc R . .
H15B H 0.8864 0.0242 0.3169 0.030 Uiso 1 1 calc R . .
C16 C 0.9596(2) 0.1180(2) 0.26850(15) 0.0243(6) Uani 1 1 d . . .
C17 C 1.0458(2) 0.0957(2) 0.30647(18) 0.0329(7) Uani 1 1 d . . .
H17 H 1.0549 0.0418 0.3363 0.039 Uiso 1 1 calc R . .
C18 C 1.1183(2) 0.1527(3) 0.3005(2) 0.0396(8) Uani 1 1 d . . .
H18 H 1.1782 0.1389 0.3264 0.047 Uiso 1 1 calc R . .
C19 C 1.1027(2) 0.2296(3) 0.2565(2) 0.0402(8) Uani 1 1 d . . .
H19 H 1.1519 0.2690 0.2507 0.048 Uiso 1 1 calc R . .
C20 C 1.0146(2) 0.2493(2) 0.22063(18) 0.0345(7) Uani 1 1 d . . .
H20 H 1.0040 0.3032 0.1909 0.041 Uiso 1 1 calc R . .
C21 C 0.8035(2) 0.2296(2) 0.02876(16) 0.0254(6) Uani 1 1 d . . .
H21A H 0.7705 0.2067 -0.0186 0.030 Uiso 1 1 calc R . .
H21B H 0.7684 0.2830 0.0425 0.030 Uiso 1 1 calc R . .
C22 C 0.8965(2) 0.2642(2) 0.02095(16) 0.0282(6) Uani 1 1 d . . .
C23 C 0.9262(3) 0.3534(2) 0.04517(18) 0.0388(8) Uani 1 1 d . . .
H23 H 0.8897 0.3908 0.0697 0.047 Uiso 1 1 calc R . .
C24 C 1.0087(3) 0.3874(3) 0.0335(2) 0.0504(10) Uani 1 1 d . . .
H24 H 1.0295 0.4471 0.0517 0.061 Uiso 1 1 calc R . .
C25 C 1.0611(3) 0.3356(3) -0.0041(2) 0.0525(11) Uani 1 1 d . . .
H25 H 1.1171 0.3601 -0.0125 0.063 Uiso 1 1 calc R . .
C26 C 1.0322(3) 0.2479(3) -0.0296(2) 0.0428(9) Uani 1 1 d . . .
H26 H 1.0681 0.2127 -0.0561 0.051 Uiso 1 1 calc R . .
C27 C 0.9506(2) 0.2106(2) -0.01679(17) 0.0307(7) Uani 1 1 d . . .
C28 C 0.9210(2) 0.1159(2) -0.04229(17) 0.0294(7) Uani 1 1 d . . .
C29 C 0.9286(2) 0.0846(3) -0.11068(18) 0.0391(8) Uani 1 1 d . . .
H29 H 0.9549 0.1242 -0.1411 0.047 Uiso 1 1 calc R . .
C30 C 0.8981(3) -0.0033(3) -0.13441(19) 0.0455(10) Uani 1 1 d . . .
H30 H 0.9033 -0.0233 -0.1811 0.055 Uiso 1 1 calc R . .
C31 C 0.8603(3) -0.0620(3) -0.0912(2) 0.0455(9) Uani 1 1 d . . .
H31 H 0.8393 -0.1222 -0.1080 0.055 Uiso 1 1 calc R . .
C32 C 0.8529(2) -0.0329(2) -0.02295(18) 0.0353(7) Uani 1 1 d . . .
H32 H 0.8271 -0.0736 0.0071 0.042 Uiso 1 1 calc R . .
C33 C 0.8830(2) 0.0554(2) 0.00197(16) 0.0276(6) Uani 1 1 d . . .
C34 C 0.8807(2) 0.0851(2) 0.07813(15) 0.0243(6) Uani 1 1 d . . .
H34A H 0.8738 0.0287 0.1068 0.029 Uiso 1 1 calc R . .
H34B H 0.9399 0.1145 0.0996 0.029 Uiso 1 1 calc R . .
C35 C 0.7162(2) 0.1024(2) 0.06729(17) 0.0265(6) Uani 1 1 d . . .
H35A H 0.7215 0.0425 0.0939 0.032 Uiso 1 1 calc R . .
H35B H 0.7001 0.0881 0.0153 0.032 Uiso 1 1 calc R . .
C36 C 0.6422(2) 0.1609(2) 0.08825(16) 0.0276(6) Uani 1 1 d . . .
C37 C 0.5509(2) 0.1492(3) 0.05778(19) 0.0381(8) Uani 1 1 d . . .
H37 H 0.5322 0.1033 0.0217 0.046 Uiso 1 1 calc R . .
C38 C 0.4872(3) 0.2054(3) 0.0808(2) 0.0515(11) Uani 1 1 d . . .
H38 H 0.4240 0.1984 0.0607 0.062 Uiso 1 1 calc R . .
C39 C 0.5163(3) 0.2717(3) 0.1332(2) 0.0507(10) Uani 1 1 d . . .
H39 H 0.4736 0.3111 0.1497 0.061 Uiso 1 1 calc R . .
C40 C 0.6083(2) 0.2796(3) 0.16109(19) 0.0376(8) Uani 1 1 d . . .
H40 H 0.6286 0.3257 0.1967 0.045 Uiso 1 1 calc R . .
C41 C 0.6410(3) 0.5696(4) 0.2150(2) 0.110(2) Uani 1 1 d D . .
H41A H 0.6395 0.6167 0.1767 0.132 Uiso 1 1 calc R A 1
H41B H 0.6894 0.5234 0.2119 0.132 Uiso 1 1 calc R A 1
Cl1 Cl 0.82141(6) 0.37914(5) 0.19489(4) 0.03481(19) Uani 1 1 d . . .
Cl2 Cl 0.70619(5) 0.83302(5) 0.10515(5) 0.03460(19) Uani 1 1 d . . .
Cl3 Cl 0.5376(2) 0.5153(2) 0.2055(3) 0.1629(19) Uani 0.633(2) 1 d PD B 1
Cl4 Cl 0.6622(3) 0.6224(3) 0.29779(18) 0.1410(12) Uani 0.633(2) 1 d PD B 1
Cl3A Cl 0.5897(4) 0.5217(3) 0.1349(3) 0.1629(19) Uani 0.367(2) 1 d PD B 2
Cl4A Cl 0.5693(4) 0.5972(5) 0.2706(3) 0.1410(12) Uani 0.367(2) 1 d PD B 2
N1 N 0.79525(16) 0.12072(16) 0.26534(12) 0.0220(5) Uani 1 1 d . . .
N2 N 0.94383(17) 0.19434(18) 0.22668(13) 0.0260(5) Uani 1 1 d . . .
N3 N 0.80523(16) 0.15238(16) 0.08349(13) 0.0220(5) Uani 1 1 d . . .
N4 N 0.67036(17) 0.22442(18) 0.13959(14) 0.0269(5) Uani 1 1 d . . .
Ni1 Ni 0.80767(3) 0.21943(2) 0.18250(2) 0.02239(11) Uani 1 1 d . . .
O1 O 0.6778(2) 0.7737(3) 0.1565(2) 0.0847(13) Uani 1 1 d . . .
O2 O 0.7353(3) 0.7792(3) 0.0514(2) 0.0920(13) Uani 1 1 d . . .
O3 O 0.78264(17) 0.88836(17) 0.14050(15) 0.0456(6) Uani 1 1 d . . .
O4 O 0.63321(17) 0.89314(19) 0.07284(17) 0.0540(8) Uani 1 1 d . . .

loop_
_atom_site_aniso_label
_atom_site_aniso_U_11
_atom_site_aniso_U_22
_atom_site_aniso_U_33
_atom_site_aniso_U_23
_atom_site_aniso_U_13
_atom_site_aniso_U_12
C1 0.0238(14) 0.0287(14) 0.0184(14) -0.0055(11) 0.0027(12) -0.0045(12)
C2 0.0241(14) 0.0327(15) 0.0187(15) -0.0089(12) 0.0017(12) -0.0032(12)
C3 0.0312(16) 0.0348(16) 0.0231(16) -0.0046(12) 0.0011(14) -0.0007(13)
C4 0.042(2) 0.0390(18) 0.0343(19) -0.0102(15) 0.0000(16) 0.0098(15)
C5 0.0297(18) 0.061(2) 0.046(2) -0.0199(18) 0.0093(17) 0.0067(17)
C6 0.0294(17) 0.053(2) 0.043(2) -0.0158(16) 0.0148(16) -0.0099(16)
C7 0.0278(15) 0.0375(16) 0.0239(16) -0.0090(13) 0.0061(13) -0.0065(13)
C8 0.0270(16) 0.0367(17) 0.0331(18) -0.0038(13) 0.0080(14) -0.0101(13)
C9 0.042(2) 0.051(2) 0.036(2) -0.0007(16) 0.0111(17) -0.0149(17)
C10 0.045(2) 0.053(2) 0.048(2) 0.0164(19) 0.0056(19) -0.0154(18)
C11 0.039(2) 0.0367(19) 0.062(3) 0.0115(18) 0.0032(19) -0.0102(16)
C12 0.0311(17) 0.0314(16) 0.049(2) -0.0014(15) 0.0086(16) -0.0083(14)
C13 0.0247(15) 0.0307(15) 0.0350(18) -0.0033(13) 0.0061(14) -0.0082(12)
C14 0.0255(15) 0.0284(14) 0.0276(16) -0.0071(12) 0.0040(13) -0.0062(12)
C15 0.0244(14) 0.0252(13) 0.0239(15) -0.0025(11) 0.0035(13) 0.0015(11)
C16 0.0248(14) 0.0289(14) 0.0190(14) -0.0067(11) 0.0043(12) 0.0006(12)
C17 0.0297(16) 0.0384(17) 0.0296(17) -0.0055(13) 0.0035(14) 0.0059(14)
C18 0.0216(15) 0.055(2) 0.040(2) -0.0074(17) -0.0002(15) 0.0019(15)
C19 0.0249(16) 0.053(2) 0.042(2) -0.0126(17) 0.0071(16) -0.0144(15)
C20 0.0365(18) 0.0372(17) 0.0295(18) -0.0042(13) 0.0061(15) -0.0106(14)
C21 0.0305(15) 0.0242(13) 0.0203(15) 0.0025(11) 0.0021(13) 0.0059(12)
C22 0.0338(16) 0.0277(15) 0.0213(15) 0.0077(11) 0.0016(14) 0.0022(13)
C23 0.057(2) 0.0310(16) 0.0256(17) 0.0083(13) 0.0023(17) -0.0061(16)
C24 0.066(3) 0.042(2) 0.037(2) 0.0124(16) -0.004(2) -0.022(2)
C25 0.040(2) 0.062(3) 0.051(2) 0.027(2) -0.0003(19) -0.0122(19)
C26 0.0354(19) 0.050(2) 0.043(2) 0.0211(17) 0.0096(17) 0.0056(16)
C27 0.0325(16) 0.0344(16) 0.0243(16) 0.0127(12) 0.0034(14) 0.0053(13)
C28 0.0280(15) 0.0349(16) 0.0252(16) 0.0059(12) 0.0053(13) 0.0120(13)
C29 0.044(2) 0.050(2) 0.0248(17) 0.0099(14) 0.0104(16) 0.0232(17)
C30 0.057(2) 0.053(2) 0.0262(18) -0.0068(16) 0.0057(17) 0.0272(19)
C31 0.057(2) 0.0391(19) 0.038(2) -0.0117(16) 0.0042(18) 0.0158(17)
C32 0.0419(19) 0.0300(16) 0.0348(18) -0.0037(13) 0.0095(16) 0.0106(14)
C33 0.0285(15) 0.0296(15) 0.0244(15) -0.0001(12) 0.0046(13) 0.0100(12)
C34 0.0288(15) 0.0219(13) 0.0223(15) 0.0027(11) 0.0053(13) 0.0070(11)
C35 0.0286(15) 0.0251(14) 0.0250(16) -0.0050(11) 0.0034(13) -0.0001(12)
C36 0.0264(15) 0.0312(15) 0.0242(16) -0.0008(12) 0.0026(13) -0.0002(12)
C37 0.0295(17) 0.052(2) 0.0308(18) -0.0078(15) 0.0008(15) -0.0016(15)
C38 0.0242(17) 0.081(3) 0.045(2) -0.013(2) -0.0022(17) 0.0077(18)
C39 0.0337(19) 0.074(3) 0.042(2) -0.015(2) -0.0005(18) 0.0196(19)
C40 0.0362(18) 0.0430(19) 0.0309(18) -0.0067(14) 0.0004(15) 0.0139(15)
C41 0.104(5) 0.084(4) 0.149(7) 0.034(4) 0.039(5) -0.015(4)
Cl1 0.0483(5) 0.0224(3) 0.0340(4) -0.0055(3) 0.0091(4) -0.0041(3)
Cl2 0.0303(4) 0.0248(3) 0.0471(5) -0.0004(3) 0.0040(4) -0.0037(3)
Cl3 0.095(2) 0.0676(13) 0.286(5) 0.059(2) -0.056(2) 0.0083(14)
Cl4 0.169(3) 0.135(3) 0.111(2) 0.0086(19) 0.010(2) -0.008(2)
Cl3A 0.095(2) 0.0676(13) 0.286(5) 0.059(2) -0.056(2) 0.0083(14)
Cl4A 0.169(3) 0.135(3) 0.111(2) 0.0086(19) 0.010(2) -0.008(2)
N1 0.0210(11) 0.0246(11) 0.0196(12) -0.0049(9) 0.0018(10) -0.0016(9)
N2 0.0233(12) 0.0311(13) 0.0223(13) -0.0031(10) 0.0013(11) -0.0042(10)
N3 0.0232(12) 0.0209(11) 0.0212(12) 0.0012(9) 0.0031(10) 0.0029(9)
N4 0.0256(12) 0.0289(12) 0.0241(13) -0.0025(10) 0.0003(11) 0.0057(10)
Ni1 0.0240(2) 0.02133(18) 0.0204(2) -0.00253(14) 0.00103(16) -0.00003(14)
O1 0.055(2) 0.074(2) 0.125(3) 0.057(2) 0.019(2) -0.0077(17)
O2 0.082(3) 0.086(3) 0.108(3) -0.064(2) 0.019(2) -0.001(2)
O3 0.0412(14) 0.0353(13) 0.0528(17) 0.0027(12) -0.0084(13) -0.0070(11)
O4 0.0333(14) 0.0425(15) 0.078(2) 0.0150(14) -0.0084(14) -0.0035(11)

loop_
_atom_type_symbol
_atom_type_description
_atom_type_scat_dispersion_real
_atom_type_scat_dispersion_imag
_atom_type_scat_source
C C 0.0033 0.0016 'International Tables Vol C Tables 4.2.6.8 and 6.1.1.4'
H H 0.0000 0.0000 'International Tables Vol C Tables 4.2.6.8 and 6.1.1.4'
N N 0.0061 0.0033 'International Tables Vol C Tables 4.2.6.8 and 6.1.1.4'
O O 0.0106 0.0060 'International Tables Vol C Tables 4.2.6.8 and 6.1.1.4'
Cl Cl 0.1484 0.1585 'International Tables Vol C Tables 4.2.6.8 and 6.1.1.4'
Ni Ni 0.3393 1.1124 'International Tables Vol C Tables 4.2.6.8 and 6.1.1.4'

loop_
_geom_angle_atom_site_label_1
_geom_angle_atom_site_label_2
_geom_angle_atom_site_label_3
_geom_angle
C2 C1 N1 114.2(2)
C2 C1 H1A 108.7
N1 C1 H1A 108.7
C2 C1 H1B 108.7
N1 C1 H1B 108.7
H1A C1 H1B 107.6
C3 C2 C7 119.7(3)
C3 C2 C1 120.9(3)
C7 C2 C1 119.2(3)
C4 C3 C2 120.6(3)
C4 C3 H3 119.7
C2 C3 H3 119.7
C5 C4 C3 119.7(3)
C5 C4 H4 120.1
C3 C4 H4 120.1
C4 C5 C6 120.5(3)
C4 C5 H5 119.7
C6 C5 H5 119.7
C5 C6 C7 120.6(3)
C5 C6 H6 119.7
C7 C6 H6 119.7
C6 C7 C2 118.7(3)
C6 C7 C8 121.5(3)
C2 C7 C8 119.8(3)
C9 C8 C13 119.2(3)
C9 C8 C7 121.3(3)
C13 C8 C7 119.5(3)
C10 C9 C8 120.7(4)
C10 C9 H9 119.6
C8 C9 H9 119.6
C9 C10 C11 120.2(4)
C9 C10 H10 119.9
C11 C10 H10 119.9
C10 C11 C12 119.9(4)
C10 C11 H11 120.0
C12 C11 H11 120.0
C11 C12 C13 120.7(4)
C11 C12 H12 119.6
C13 C12 H12 119.6
C12 C13 C8 119.3(3)
C12 C13 C14 121.3(3)
C8 C13 C14 119.4(3)
N1 C14 C13 113.7(2)
N1 C14 H14A 108.8
C13 C14 H14A 108.8
N1 C14 H14B 108.8
C13 C14 H14B 108.8
H14A C14 H14B 107.7
N1 C15 C16 109.7(2)
N1 C15 H15A 109.7
C16 C15 H15A 109.7
N1 C15 H15B 109.7
C16 C15 H15B 109.7
H15A C15 H15B 108.2
N2 C16 C17 122.1(3)
N2 C16 C15 115.1(3)
C17 C16 C15 122.8(3)
C18 C17 C16 119.1(3)
C18 C17 H17 120.5
C16 C17 H17 120.5
C19 C18 C17 118.9(3)
C19 C18 H18 120.6
C17 C18 H18 120.6
C18 C19 C20 119.4(3)
C18 C19 H19 120.3
C20 C19 H19 120.3
N2 C20 C19 121.8(3)
N2 C20 H20 119.1
C19 C20 H20 119.1
C22 C21 N3 114.7(2)
C22 C21 H21A 108.6
N3 C21 H21A 108.6
C22 C21 H21B 108.6
N3 C21 H21B 108.6
H21A C21 H21B 107.6
C23 C22 C27 119.1(3)
C23 C22 C21 120.3(3)
C27 C22 C21 120.3(3)
C24 C23 C22 120.1(4)
C24 C23 H23 119.9
C22 C23 H23 119.9
C25 C24 C23 120.8(4)
C25 C24 H24 119.6
C23 C24 H24 119.6
C24 C25 C26 120.0(4)
C24 C25 H25 120.0
C26 C25 H25 120.0
C25 C26 C27 120.5(4)
C25 C26 H26 119.7
C27 C26 H26 119.7
C26 C27 C22 119.4(3)
C26 C27 C28 120.5(3)
C22 C27 C28 120.1(3)
C29 C28 C33 118.4(3)
C29 C28 C27 121.6(3)
C33 C28 C27 120.0(3)
C30 C29 C28 120.7(3)
C30 C29 H29 119.6
C28 C29 H29 119.6
C31 C30 C29 120.7(3)
C31 C30 H30 119.7
C29 C30 H30 119.7
C30 C31 C32 119.6(4)
C30 C31 H31 120.2
C32 C31 H31 120.2
C31 C32 C33 120.6(3)
C31 C32 H32 119.7
C33 C32 H32 119.7
C32 C33 C28 119.9(3)
C32 C33 C34 120.8(3)
C28 C33 C34 119.3(3)
N3 C34 C33 113.9(2)
N3 C34 H34A 108.8
C33 C34 H34A 108.8
N3 C34 H34B 108.8
C33 C34 H34B 108.8
H34A C34 H34B 107.7
N3 C35 C36 110.6(2)
N3 C35 H35A 109.5
C36 C35 H35A 109.5
N3 C35 H35B 109.5
C36 C35 H35B 109.5
H35A C35 H35B 108.1
N4 C36 C37 121.9(3)
N4 C36 C35 115.6(3)
C37 C36 C35 122.6(3)
C36 C37 C38 118.8(3)
C36 C37 H37 120.6
C38 C37 H37 120.6
C39 C38 C37 119.4(3)
C39 C38 H38 120.3
C37 C38 H38 120.3
C40 C39 C38 118.7(3)
C40 C39 H39 120.6
C38 C39 H39 120.6
N4 C40 C39 122.2(3)
N4 C40 H40 118.9
C39 C40 H40 118.9
Cl4A C41 Cl3A 115.0(4)
Cl4A C41 Cl3 60.0(3)
Cl3A C41 Cl3 59.1(3)
Cl4A C41 Cl4 49.5(3)
Cl3A C41 Cl4 164.3(4)
Cl3 C41 Cl4 107.1(3)
Cl4A C41 H41A 112.1
Cl3A C41 H41A 71.2
Cl3 C41 H41A 110.3
Cl4 C41 H41A 110.3
Cl4A C41 H41B 139.0
Cl3A C41 H41B 83.2
Cl3 C41 H41B 110.3
Cl4 C41 H41B 110.3
H41A C41 H41B 108.5
O2 Cl2 O1 110.4(3)
O2 Cl2 O4 109.7(2)
O1 Cl2 O4 110.30(19)
O2 Cl2 O3 107.8(2)
O1 Cl2 O3 109.1(2)
O4 Cl2 O3 109.58(16)
C15 N1 C14 109.7(2)
C15 N1 C1 107.6(2)
C14 N1 C1 110.1(2)
C15 N1 Ni1 104.57(16)
C14 N1 Ni1 120.32(18)
C1 N1 Ni1 103.72(17)
C20 N2 C16 118.7(3)
C20 N2 Ni1 126.2(2)
C16 N2 Ni1 114.98(19)
C35 N3 C34 109.3(2)
C35 N3 C21 108.5(2)
C34 N3 C21 109.3(2)
C35 N3 Ni1 104.98(16)
C34 N3 Ni1 118.31(18)
C21 N3 Ni1 106.01(17)
C36 N4 C40 119.1(3)
C36 N4 Ni1 114.1(2)
C40 N4 Ni1 126.6(2)
N4 Ni1 N2 171.97(10)
N4 Ni1 N3 79.89(10)
N2 Ni1 N3 97.02(9)
N4 Ni1 N1 94.99(10)
N2 Ni1 N1 79.16(9)
N3 Ni1 N1 111.46(9)
N4 Ni1 Cl1 93.87(8)
N2 Ni1 Cl1 94.04(7)
N3 Ni1 Cl1 121.93(7)
N1 Ni1 Cl1 126.61(7)

loop_
_geom_bond_atom_site_label_1
_geom_bond_atom_site_label_2
_geom_bond_distance
C1 C2 1.503(4)
C1 N1 1.513(3)
C1 H1A 0.9900
C1 H1B 0.9900
C2 C3 1.391(4)
C2 C7 1.408(4)
C3 C4 1.388(5)
C3 H3 0.9500
C4 C5 1.378(6)
C4 H4 0.9500
C5 C6 1.383(5)
C5 H5 0.9500
C6 C7 1.398(5)
C6 H6 0.9500
C7 C8 1.483(5)
C8 C9 1.396(5)
C8 C13 1.405(4)
C9 C10 1.381(6)
C9 H9 0.9500
C10 C11 1.382(6)
C10 H10 0.9500
C11 C12 1.387(5)
C11 H11 0.9500
C12 C13 1.392(5)
C12 H12 0.9500
C13 C14 1.510(4)
C14 N1 1.501(4)
C14 H14A 0.9900
C14 H14B 0.9900
C15 N1 1.487(4)
C15 C16 1.504(4)
C15 H15A 0.9900
C15 H15B 0.9900
C16 N2 1.343(4)
C16 C17 1.380(4)
C17 C18 1.380(5)
C17 H17 0.9500
C18 C19 1.374(6)
C18 H18 0.9500
C19 C20 1.383(5)
C19 H19 0.9500
C20 N2 1.341(4)
C20 H20 0.9500
C21 C22 1.510(4)
C21 N3 1.513(4)
C21 H21A 0.9900
C21 H21B 0.9900
C22 C23 1.399(5)
C22 C27 1.410(4)
C23 C24 1.383(5)
C23 H23 0.9500
C24 C25 1.378(6)
C24 H24 0.9500
C25 C26 1.382(6)
C25 H25 0.9500
C26 C27 1.396(5)
C26 H26 0.9500
C27 C28 1.476(5)
C28 C29 1.399(4)
C28 C33 1.403(4)
C29 C30 1.381(6)
C29 H29 0.9500
C30 C31 1.372(6)
C30 H30 0.9500
C31 C32 1.387(5)
C31 H31 0.9500
C32 C33 1.391(5)
C32 H32 0.9500
C33 C34 1.514(4)
C34 N3 1.502(4)
C34 H34A 0.9900
C34 H34B 0.9900
C35 N3 1.487(4)
C35 C36 1.503(4)
C35 H35A 0.9900
C35 H35B 0.9900
C36 N4 1.337(4)
C36 C37 1.381(5)
C37 C38 1.382(5)
C37 H37 0.9500
C38 C39 1.380(6)
C38 H38 0.9500
C39 C40 1.374(5)
C39 H39 0.9500
C40 N4 1.343(4)
C40 H40 0.9500
C41 Cl4A 1.693(2)
C41 Cl3A 1.704(2)
C41 Cl3 1.705(2)
C41 Cl4 1.714(2)
C41 H41A 0.9900
C41 H41B 0.9900
Cl1 Ni1 2.3017(8)
Cl2 O2 1.415(3)
Cl2 O1 1.420(3)
Cl2 O4 1.427(3)
Cl2 O3 1.440(3)
N1 Ni1 2.149(2)
N2 Ni1 2.070(3)
N3 Ni1 2.104(2)
N4 Ni1 2.051(3)

loop_
_geom_torsion_atom_site_label_1
_geom_torsion_atom_site_label_2
_geom_torsion_atom_site_label_3
_geom_torsion_atom_site_label_4
_geom_torsion
N1 C1 C2 C3 -108.9(3)
N1 C1 C2 C7 76.5(3)
C7 C2 C3 C4 -1.6(5)
C1 C2 C3 C4 -176.2(3)
C2 C3 C4 C5 0.9(5)
C3 C4 C5 C6 0.8(6)
C4 C5 C6 C7 -1.8(6)
C5 C6 C7 C2 1.2(5)
C5 C6 C7 C8 -177.9(3)
C3 C2 C7 C6 0.5(5)
C1 C2 C7 C6 175.3(3)
C3 C2 C7 C8 179.6(3)
C1 C2 C7 C8 -5.6(4)
C6 C7 C8 C9 -45.9(5)
C2 C7 C8 C9 135.0(3)
C6 C7 C8 C13 133.2(3)
C2 C7 C8 C13 -45.8(4)
C13 C8 C9 C10 0.4(5)
C7 C8 C9 C10 179.6(3)
C8 C9 C10 C11 -0.9(6)
C9 C10 C11 C12 0.4(6)
C10 C11 C12 C13 0.6(6)
C11 C12 C13 C8 -1.0(5)
C11 C12 C13 C14 -179.1(3)
C9 C8 C13 C12 0.5(5)
C7 C8 C13 C12 -178.6(3)
C9 C8 C13 C14 178.7(3)
C7 C8 C13 C14 -0.5(4)
C12 C13 C14 N1 -106.4(3)
C8 C13 C14 N1 75.6(4)
N1 C15 C16 N2 -33.6(3)
N1 C15 C16 C17 146.0(3)
N2 C16 C17 C18 -1.1(5)
C15 C16 C17 C18 179.4(3)
C16 C17 C18 C19 -0.4(5)
C17 C18 C19 C20 1.5(5)
C18 C19 C20 N2 -1.1(5)
N3 C21 C22 C23 -110.1(3)
N3 C21 C22 C27 75.9(4)
C27 C22 C23 C24 -1.5(5)
C21 C22 C23 C24 -175.6(3)
C22 C23 C24 C25 2.3(5)
C23 C24 C25 C26 -1.1(6)
C24 C25 C26 C27 -0.9(6)
C25 C26 C27 C22 1.7(5)
C25 C26 C27 C28 -178.2(3)
C23 C22 C27 C26 -0.5(5)
C21 C22 C27 C26 173.6(3)
C23 C22 C27 C28 179.4(3)
C21 C22 C27 C28 -6.5(4)
C26 C27 C28 C29 -42.5(5)
C22 C27 C28 C29 137.6(3)
C26 C27 C28 C33 138.5(3)
C22 C27 C28 C33 -41.4(4)
C33 C28 C29 C30 0.9(5)
C27 C28 C29 C30 -178.1(3)
C28 C29 C30 C31 -0.5(5)
C29 C30 C31 C32 -0.2(6)
C30 C31 C32 C33 0.4(5)
C31 C32 C33 C28 0.1(5)
C31 C32 C33 C34 -176.0(3)
C29 C28 C33 C32 -0.7(5)
C27 C28 C33 C32 178.3(3)
C29 C28 C33 C34 175.4(3)
C27 C28 C33 C34 -5.5(4)
C32 C33 C34 N3 -104.9(3)
C28 C33 C34 N3 79.0(3)
N3 C35 C36 N4 -24.8(4)
N3 C35 C36 C37 156.5(3)
N4 C36 C37 C38 0.6(5)
C35 C36 C37 C38 179.3(3)
C36 C37 C38 C39 0.2(6)
C37 C38 C39 C40 -0.1(7)
C38 C39 C40 N4 -0.8(6)
C16 C15 N1 C14 173.2(2)
C16 C15 N1 C1 -67.0(3)
C16 C15 N1 Ni1 42.9(2)
C13 C14 N1 C15 70.9(3)
C13 C14 N1 C1 -47.4(3)
C13 C14 N1 Ni1 -167.86(19)
C2 C1 N1 C15 -160.4(2)
C2 C1 N1 C14 -40.9(3)
C2 C1 N1 Ni1 89.2(2)
C19 C20 N2 C16 -0.4(5)
C19 C20 N2 Ni1 175.4(2)
C17 C16 N2 C20 1.5(4)
C15 C16 N2 C20 -178.9(3)
C17 C16 N2 Ni1 -174.7(2)
C15 C16 N2 Ni1 4.9(3)
C36 C35 N3 C34 167.1(2)
C36 C35 N3 C21 -73.7(3)
C36 C35 N3 Ni1 39.3(3)
C33 C34 N3 C35 71.4(3)
C33 C34 N3 C21 -47.3(3)
C33 C34 N3 Ni1 -168.7(2)
C22 C21 N3 C35 -159.5(2)
C22 C21 N3 C34 -40.4(3)
C22 C21 N3 Ni1 88.2(2)
C37 C36 N4 C40 -1.4(5)
C35 C36 N4 C40 179.8(3)
C37 C36 N4 Ni1 174.5(3)
C35 C36 N4 Ni1 -4.3(3)
C39 C40 N4 C36 1.5(5)
C39 C40 N4 Ni1 -173.8(3)
C36 N4 Ni1 N2 -46.5(8)
C40 N4 Ni1 N2 129.0(7)
C36 N4 Ni1 N3 21.5(2)
C40 N4 Ni1 N3 -163.0(3)
C36 N4 Ni1 N1 -89.4(2)
C40 N4 Ni1 N1 86.1(3)
C36 N4 Ni1 Cl1 143.3(2)
C40 N4 Ni1 Cl1 -41.2(3)
C20 N2 Ni1 N4 156.2(6)
C16 N2 Ni1 N4 -27.9(8)
C20 N2 Ni1 N3 89.3(3)
C16 N2 Ni1 N3 -94.8(2)
C20 N2 Ni1 N1 -160.1(3)
C16 N2 Ni1 N1 15.8(2)
C20 N2 Ni1 Cl1 -33.5(3)
C16 N2 Ni1 Cl1 142.33(19)
C35 N3 Ni1 N4 -32.53(18)
C34 N3 Ni1 N4 -154.7(2)
C21 N3 Ni1 N4 82.25(18)
C35 N3 Ni1 N2 139.97(18)
C34 N3 Ni1 N2 17.8(2)
C21 N3 Ni1 N2 -105.25(18)
C35 N3 Ni1 N1 58.90(19)
C34 N3 Ni1 N1 -63.3(2)
C21 N3 Ni1 N1 173.68(16)
C35 N3 Ni1 Cl1 -120.80(16)
C34 N3 Ni1 Cl1 117.02(18)
C21 N3 Ni1 Cl1 -6.0(2)
C15 N1 Ni1 N4 142.73(17)
C14 N1 Ni1 N4 19.0(2)
C1 N1 Ni1 N4 -104.59(17)
C15 N1 Ni1 N2 -31.71(17)
C14 N1 Ni1 N2 -155.4(2)
C1 N1 Ni1 N2 80.97(17)
C15 N1 Ni1 N3 61.64(18)
C14 N1 Ni1 N3 -62.1(2)
C1 N1 Ni1 N3 174.32(16)
C15 N1 Ni1 Cl1 -118.68(15)
C14 N1 Ni1 Cl1 117.59(18)
C1 N1 Ni1 Cl1 -6.00(19)
